data_2021223
loop_
_publ_author_name
'Girisha, Marisiddaiah'
'Sagar, Belakavadi K.'
'Yathirajan, Hemmige S.'
'Rathore, Ravindranath S.'
'Kaur, Manpreet'
'Jasinski, Jerry P.'
'Glidewell, Christopher'

_publ_section_title
;
 Eight Schiff bases derived from various salicylaldehydes: phenol--imine
 and keto--amine forms, conformational disorder, and supramolecular
 assembly in one and two dimensions
;
_journal_coeditor_code FN3266
_journal_issue 10
_journal_name_full 'Acta Crystallographica Section C'
_journal_page_first 1094
_journal_page_last 1104
_journal_paper_doi 10.1107/S2053229618012287
_journal_volume 74
_journal_year 2018
_chemical_formula_iupac 'C22 H19 N O2 S'
_chemical_formula_moiety 'C22 H19 N O2 S'
_chemical_formula_sum 'C22 H19 N O2 S'
_chemical_formula_weight 361.44
_chemical_name_systematic
(<i>E</i>)-3-Benzoyl-2-[(2-hydroxybenzylidene)amino)]-4,5,6,7-tetrahydrobenzo[<i>b</i>]thiophene
_space_group_crystal_system monoclinic
_space_group_IT_number 14
_space_group_name_Hall '-P 2yn'
_space_group_name_H-M_alt 'P 1 21/n 1'
_symmetry_space_group_name_Hall '-P 2yn'
_symmetry_space_group_name_H-M 'P 1 21/n 1'
_atom_sites_solution_hydrogens geom
_audit_creation_method SHELXL-2014
_cell_angle_alpha 90
_cell_angle_beta 96.7581(15)
_cell_angle_gamma 90
_cell_formula_units_Z 4
_cell_length_a 9.26395(15)
_cell_length_b 14.2886(2)
_cell_length_c 13.6476(2)
_cell_measurement_reflns_used 5377
_cell_measurement_temperature 173(2)
_cell_measurement_theta_max 71.250
_cell_measurement_theta_min 4.482
_cell_volume 1793.97(5)
_computing_cell_refinement
;
CrysAlis PRO (Agilent, 2012)
;
_computing_data_collection
;
CrysAlis PRO (Agilent, 2012)
;
_computing_data_reduction
;
CrysAlis RED (Agilent, 2012)
;
_computing_molecular_graphics
;
PLATON (Spek, 2009)
;
_computing_publication_material
;
SHELXL2014 (Sheldrick, 2015) and PLATON (Spek, 2009)
;
_computing_structure_refinement
;
SHELXL2014 (Sheldrick, 2015)
;
_computing_structure_solution
;
SUPERFLIP (Palatinus & Chapuis, 2007)
;
_diffrn_ambient_temperature 173(2)
_diffrn_measured_fraction_theta_full 1.000
_diffrn_measured_fraction_theta_max 0.991
_diffrn_measurement_device_type 'Agilent Eos Gemini'
_diffrn_measurement_method '\w scans'
_diffrn_radiation_type CuK\a
_diffrn_radiation_wavelength 1.54184
_diffrn_reflns_av_R_equivalents 0.0529
_diffrn_reflns_limit_h_max 10
_diffrn_reflns_limit_h_min -11
_diffrn_reflns_limit_k_max 17
_diffrn_reflns_limit_k_min -17
_diffrn_reflns_limit_l_max 14
_diffrn_reflns_limit_l_min -16
_diffrn_reflns_number 11619
_diffrn_reflns_theta_full 67.684
_diffrn_reflns_theta_max 71.475
_diffrn_reflns_theta_min 4.497
_diffrn_standards_decay_% 0
_diffrn_standards_interval_count 0
_diffrn_standards_interval_time 0
_diffrn_standards_number 0
_exptl_absorpt_coefficient_mu 1.726
_exptl_absorpt_correction_T_max 0.871
_exptl_absorpt_correction_T_min 0.529
_exptl_absorpt_correction_type multi-scan
_exptl_absorpt_process_details
;
(CrysAlis PRO and CrysAlis RED; Agilent, 2012)
;
_exptl_crystal_colour yellow
_exptl_crystal_density_diffrn 1.338
_exptl_crystal_description block
_exptl_crystal_F_000 760
_exptl_crystal_size_max 0.240
_exptl_crystal_size_mid 0.140
_exptl_crystal_size_min 0.080
_refine_diff_density_max 0.327
_refine_diff_density_min -0.234
_refine_ls_extinction_coef 0.0025(3)
_refine_ls_extinction_expression Fc^*^=kFc[1+0.001xFc^2^\l^3^/sin(2\q)]^-1/4^
_refine_ls_extinction_method
;
SHELXL2014 (Sheldrick, 2015)
;
_refine_ls_goodness_of_fit_ref 1.045
_refine_ls_hydrogen_treatment constr
_refine_ls_matrix_type full
_refine_ls_number_parameters 250
_refine_ls_number_reflns 3464
_refine_ls_number_restraints 12
_refine_ls_restrained_S_all 1.047
_refine_ls_R_factor_all 0.0458
_refine_ls_R_factor_gt 0.0419
_refine_ls_shift/su_max 0.001
_refine_ls_shift/su_mean 0.000
_refine_ls_structure_factor_coef Fsqd
_refine_ls_weighting_details 'w=1/[\s^2^(Fo^2^)+(0.0767P)^2^+0.2663P] where P=(Fo^2^+2Fc^2^)/3'
_refine_ls_weighting_scheme calc
_refine_ls_wR_factor_gt 0.1151
_refine_ls_wR_factor_ref 0.1202
_reflns_number_gt 3115
_reflns_number_total 3464
_reflns_threshold_expression 'I > 2\s(I)'
_cod_data_source_file fn3266sup1.cif
_cod_data_source_block VII
_cod_depositor_comments 'Adding full bibliography for 2021217--2021224.cif.'
_cod_database_code 2021223
_cod_database_fobs_code 2021223
_shelx_space_group_comment
;
The symmetry employed for this shelxl refinement is uniquely defined
by the following loop, which should always be used as a source of
symmetry information in preference to the above space-group names.
They are only intended as comments.
;
_shelx_estimated_absorpt_t_min 0.682
_shelx_estimated_absorpt_t_max 0.874
_shelxl_version_number 2.014

loop_
_space_group_symop_operation_xyz
'x, y, z'
'-x+1/2, y+1/2, -z+1/2'
'-x, -y, -z'
'x-1/2, -y-1/2, z-1/2'

loop_
_atom_site_type_symbol
_atom_site_label
_atom_site_fract_x
_atom_site_fract_y
_atom_site_fract_z
_atom_site_U_iso_or_equiv
_atom_site_adp_type
_atom_site_calc_flag
_atom_site_occupancy
_atom_site_disorder_assembly
_atom_site_disorder_group
S S1 0.55852(4) 0.11521(3) 0.69559(3) 0.02965(15) Uani d 1 . .
C C2 0.63345(15) 0.19433(10) 0.61848(11) 0.0254(3) Uani d 1 . .
C C3 0.70610(15) 0.14810(10) 0.55080(11) 0.0251(3) Uani d 1 . .
C C3A 0.70094(15) 0.04847(10) 0.56033(11) 0.0258(3) Uani d 0.851(3) A 1
C C4 0.7727(7) -0.02081(13) 0.4986(4) 0.0312(4) Uani d 0.851(3) A 1
H H4A 0.8668 0.0046 0.4832 0.037 Uiso calc 0.851(3) A 1
H H4B 0.7102 -0.0314 0.4356 0.037 Uiso calc 0.851(3) A 1
C C5 0.7976(2) -0.11332(13) 0.55391(16) 0.0363(5) Uani d 0.851(3) A 1
H H5A 0.8288 -0.1615 0.5086 0.044 Uiso calc 0.851(3) A 1
H H5B 0.8766 -0.1054 0.6088 0.044 Uiso calc 0.851(3) A 1
C C6 0.6602(3) -0.14642(13) 0.59497(19) 0.0395(5) Uani d 0.851(3) A 1
H H6A 0.5823 -0.1553 0.5396 0.047 Uiso calc 0.851(3) A 1
H H6B 0.6795 -0.2078 0.6275 0.047 Uiso calc 0.851(3) A 1
C C7 0.6075(5) -0.07816(14) 0.6689(3) 0.0329(8) Uani d 0.851(3) A 1
H H7A 0.5035 -0.0897 0.6745 0.039 Uiso calc 0.851(3) A 1
H H7B 0.6629 -0.0882 0.7346 0.039 Uiso calc 0.851(3) A 1
C C7A 0.62763(16) 0.02109(10) 0.63626(11) 0.0276(3) Uani d 0.851(3) A 1
C C23A 0.70094(15) 0.04847(10) 0.56033(11) 0.0258(3) Uani d 0.149(3) A 2
C C24 0.768(4) -0.0232(5) 0.498(2) 0.0312(4) Uani d 0.149(3) A 2
H H24A 0.8754 -0.0207 0.5137 0.037 Uiso calc 0.149(3) A 2
H H24B 0.7437 -0.0075 0.4278 0.037 Uiso calc 0.149(3) A 2
C C25 0.7162(14) -0.1225(5) 0.5165(7) 0.0363(5) Uani d 0.149(3) A 2
H H25A 0.6157 -0.1304 0.4837 0.044 Uiso calc 0.149(3) A 2
H H25B 0.7791 -0.1679 0.4868 0.044 Uiso calc 0.149(3) A 2
C C26 0.7193(15) -0.1433(6) 0.6260(7) 0.0395(5) Uani d 0.149(3) A 2
H H26A 0.8208 -0.1392 0.6578 0.047 Uiso calc 0.149(3) A 2
H H26B 0.6851 -0.2081 0.6343 0.047 Uiso calc 0.149(3) A 2
C C27 0.625(4) -0.0763(6) 0.6780(18) 0.0329(8) Uani d 0.149(3) A 2
H H27A 0.5237 -0.0996 0.6708 0.039 Uiso calc 0.149(3) A 2
H H27B 0.6606 -0.0746 0.7493 0.039 Uiso calc 0.149(3) A 2
C C27A 0.62763(16) 0.02109(10) 0.63626(11) 0.0276(3) Uani d 0.149(3) A 2
N N1 0.61670(13) 0.29061(9) 0.62116(9) 0.0263(3) Uani d 1 . .
C C17 0.52975(16) 0.33089(11) 0.67516(11) 0.0275(3) Uani d 1 . .
H H17 0.4753 0.2934 0.7151 0.033 Uiso calc 1 . .
C C11 0.51262(15) 0.43149(11) 0.67676(11) 0.0264(3) Uani d 1 . .
C C12 0.59258(16) 0.49131(11) 0.62112(11) 0.0284(3) Uani d 1 . .
C C13 0.56826(19) 0.58760(12) 0.62206(13) 0.0359(4) Uani d 1 . .
H H13 0.6216 0.6279 0.5843 0.043 Uiso calc 1 . .
C C14 0.46701(19) 0.62449(11) 0.67769(13) 0.0367(4) Uani d 1 . .
H H14 0.4501 0.6901 0.6771 0.044 Uiso calc 1 . .
C C15 0.38928(18) 0.56681(12) 0.73469(12) 0.0360(4) Uani d 1 . .
H H15 0.3209 0.5930 0.7736 0.043 Uiso calc 1 . .
C C16 0.41197(17) 0.47130(11) 0.73444(12) 0.0311(3) Uani d 1 . .
H H16 0.3591 0.4320 0.7736 0.037 Uiso calc 1 . .
O O12 0.69347(13) 0.45874(8) 0.56601(9) 0.0367(3) Uani d 1 . .
H H12 0.6982 0.4002 0.5708 0.055 Uiso calc 1 . .
C C37 0.77923(15) 0.19624(10) 0.47298(11) 0.0246(3) Uani d 1 . .
O O37 0.74685(12) 0.17582(8) 0.38636(8) 0.0338(3) Uani d 1 . .
C C31 0.89546(15) 0.26512(10) 0.50409(11) 0.0248(3) Uani d 1 . .
C C32 0.96622(16) 0.26563(11) 0.59988(11) 0.0294(3) Uani d 1 . .
H H32 0.9356 0.2243 0.6479 0.035 Uiso calc 1 . .
C C33 1.08136(17) 0.32642(13) 0.62539(12) 0.0348(4) Uani d 1 . .
H H33 1.1308 0.3258 0.6904 0.042 Uiso calc 1 . .
C C34 1.12419(18) 0.38811(12) 0.55594(13) 0.0373(4) Uani d 1 . .
H H34 1.2026 0.4300 0.5735 0.045 Uiso calc 1 . .
C C35 1.05239(19) 0.38872(12) 0.46057(13) 0.0366(4) Uani d 1 . .
H H35 1.0811 0.4316 0.4133 0.044 Uiso calc 1 . .
C C36 0.93955(17) 0.32723(12) 0.43432(11) 0.0307(3) Uani d 1 . .
H H36 0.8918 0.3271 0.3688 0.037 Uiso calc 1 . .

loop_
_atom_site_aniso_label
_atom_site_aniso_U_11
_atom_site_aniso_U_22
_atom_site_aniso_U_33
_atom_site_aniso_U_12
_atom_site_aniso_U_13
_atom_site_aniso_U_23
S1 0.0350(2) 0.0249(2) 0.0313(2) -0.00451(13) 0.01304(16) -0.00084(13)
C2 0.0258(7) 0.0232(7) 0.0275(7) -0.0037(5) 0.0053(5) 0.0001(5)
C3 0.0226(7) 0.0240(7) 0.0286(7) -0.0023(5) 0.0027(5) -0.0013(5)
C3A 0.0232(7) 0.0230(7) 0.0307(7) -0.0017(5) 0.0017(5) -0.0017(6)
C4 0.0311(9) 0.0264(8) 0.0366(8) 0.0017(6) 0.0065(7) -0.0043(6)
C5 0.0358(11) 0.0272(10) 0.0447(12) 0.0074(8) 0.0003(8) -0.0042(8)
C6 0.0437(13) 0.0222(8) 0.0516(14) -0.0040(8) 0.0019(10) -0.0019(8)
C7 0.0344(17) 0.0248(8) 0.0390(12) -0.0067(7) 0.0025(13) 0.0036(7)
C7A 0.0277(7) 0.0216(7) 0.0334(8) -0.0019(5) 0.0036(6) -0.0019(6)
C23A 0.0232(7) 0.0230(7) 0.0307(7) -0.0017(5) 0.0017(5) -0.0017(6)
C24 0.0311(9) 0.0264(8) 0.0366(8) 0.0017(6) 0.0065(7) -0.0043(6)
C25 0.0358(11) 0.0272(10) 0.0447(12) 0.0074(8) 0.0003(8) -0.0042(8)
C26 0.0437(13) 0.0222(8) 0.0516(14) -0.0040(8) 0.0019(10) -0.0019(8)
C27 0.0344(17) 0.0248(8) 0.0390(12) -0.0067(7) 0.0025(13) 0.0036(7)
C27A 0.0277(7) 0.0216(7) 0.0334(8) -0.0019(5) 0.0036(6) -0.0019(6)
N1 0.0271(6) 0.0222(6) 0.0303(6) -0.0026(5) 0.0057(5) -0.0011(5)
C17 0.0269(7) 0.0253(7) 0.0309(7) -0.0031(6) 0.0064(6) -0.0007(6)
C11 0.0246(7) 0.0248(7) 0.0293(7) -0.0011(6) 0.0010(5) -0.0034(6)
C12 0.0284(7) 0.0259(7) 0.0306(7) -0.0031(6) 0.0026(6) -0.0033(6)
C13 0.0437(9) 0.0258(8) 0.0384(9) -0.0043(7) 0.0049(7) 0.0007(6)
C14 0.0439(9) 0.0244(8) 0.0402(9) 0.0046(6) -0.0017(7) -0.0047(6)
C15 0.0353(8) 0.0345(8) 0.0382(8) 0.0079(7) 0.0039(7) -0.0075(7)
C16 0.0301(7) 0.0312(8) 0.0324(8) -0.0008(6) 0.0051(6) -0.0031(6)
O12 0.0411(6) 0.0260(6) 0.0468(7) -0.0045(5) 0.0205(5) -0.0018(5)
C37 0.0238(7) 0.0239(7) 0.0266(7) 0.0024(5) 0.0047(5) 0.0005(5)
O37 0.0393(6) 0.0361(6) 0.0264(6) -0.0064(5) 0.0048(4) -0.0033(4)
C31 0.0235(6) 0.0252(7) 0.0265(7) 0.0006(5) 0.0069(5) -0.0001(5)
C32 0.0284(7) 0.0348(8) 0.0256(7) -0.0014(6) 0.0062(6) 0.0027(6)
C33 0.0299(8) 0.0468(10) 0.0273(8) -0.0047(7) 0.0019(6) -0.0027(7)
C34 0.0321(8) 0.0432(10) 0.0372(9) -0.0129(7) 0.0066(7) -0.0057(7)
C35 0.0393(9) 0.0397(9) 0.0320(8) -0.0113(7) 0.0093(7) 0.0042(6)
C36 0.0325(8) 0.0358(8) 0.0239(7) -0.0047(6) 0.0041(6) 0.0036(6)

loop_
_atom_type_symbol
_atom_type_description
_atom_type_scat_dispersion_real
_atom_type_scat_dispersion_imag
_atom_type_scat_source
C C 0.0181 0.0091 'International Tables Vol C Tables 4.2.6.8 and 6.1.1.4'
H H 0.0000 0.0000 'International Tables Vol C Tables 4.2.6.8 and 6.1.1.4'
N N 0.0311 0.0180 'International Tables Vol C Tables 4.2.6.8 and 6.1.1.4'
O O 0.0492 0.0322 'International Tables Vol C Tables 4.2.6.8 and 6.1.1.4'
S S 0.3331 0.5567 'International Tables Vol C Tables 4.2.6.8 and 6.1.1.4'

loop_
_geom_angle_atom_site_label_1
_geom_angle_atom_site_label_2
_geom_angle_atom_site_label_3
_geom_angle
C7A S1 C2 91.49(7)
C3 C2 N1 124.07(13)
C3 C2 S1 110.81(11)
N1 C2 S1 125.04(11)
C2 C3 C3A 113.13(13)
C2 C3 C37 123.76(13)
C3A C3 C37 123.08(13)
C7A C3A C3 112.34(13)
C7A C3A C4 122.01(14)
C3 C3A C4 125.59(14)
C3A C4 C5 110.1(2)
C3A C4 H4A 109.6
C5 C4 H4A 109.6
C3A C4 H4B 109.6
C5 C4 H4B 109.6
H4A C4 H4B 108.2
C6 C5 C4 111.5(3)
C6 C5 H5A 109.3
C4 C5 H5A 109.3
C6 C5 H5B 109.3
C4 C5 H5B 109.3
H5A C5 H5B 108.0
C7 C6 C5 113.0(2)
C7 C6 H6A 109.0
C5 C6 H6A 109.0
C7 C6 H6B 109.0
C5 C6 H6B 109.0
H6A C6 H6B 107.8
C7A C7 C6 110.32(16)
C7A C7 H7A 109.6
C6 C7 H7A 109.6
C7A C7 H7B 109.6
C6 C7 H7B 109.6
H7A C7 H7B 108.1
C3A C7A C7 125.88(15)
C3A C7A S1 112.20(11)
C7 C7A S1 121.92(13)
C25 C24 H24A 109.1
C25 C24 H24B 109.1
H24A C24 H24B 107.9
C26 C25 C24 111.7(9)
C26 C25 H25A 109.3
C24 C25 H25A 109.3
C26 C25 H25B 109.3
C24 C25 H25B 109.3
H25A C25 H25B 107.9
C25 C26 C27 112.9(8)
C25 C26 H26A 109.0
C27 C26 H26A 109.0
C25 C26 H26B 109.0
C27 C26 H26B 109.0
H26A C26 H26B 107.8
C26 C27 H27A 109.3
C26 C27 H27B 109.3
H27A C27 H27B 108.0
C17 N1 C2 122.53(13)
N1 C17 C11 121.95(13)
N1 C17 H17 119.0
C11 C17 H17 119.0
C16 C11 C12 118.70(14)
C16 C11 C17 119.38(14)
C12 C11 C17 121.92(13)
O12 C12 C13 117.94(14)
O12 C12 C11 122.23(14)
C13 C12 C11 119.83(14)
C14 C13 C12 120.22(16)
C14 C13 H13 119.9
C12 C13 H13 119.9
C13 C14 C15 120.79(15)
C13 C14 H14 119.6
C15 C14 H14 119.6
C16 C15 C14 119.68(15)
C16 C15 H15 120.2
C14 C15 H15 120.2
C15 C16 C11 120.75(15)
C15 C16 H16 119.6
C11 C16 H16 119.6
C12 O12 H12 109.5
O37 C37 C31 121.55(13)
O37 C37 C3 119.91(13)
C31 C37 C3 118.48(12)
C32 C31 C36 119.58(14)
C32 C31 C37 121.20(13)
C36 C31 C37 119.13(13)
C33 C32 C31 120.13(14)
C33 C32 H32 119.9
C31 C32 H32 119.9
C34 C33 C32 120.00(15)
C34 C33 H33 120.0
C32 C33 H33 120.0
C33 C34 C35 120.02(15)
C33 C34 H34 120.0
C35 C34 H34 120.0
C36 C35 C34 120.22(15)
C36 C35 H35 119.9
C34 C35 H35 119.9
C35 C36 C31 120.04(14)
C35 C36 H36 120.0
C31 C36 H36 120.0

loop_
_geom_bond_atom_site_label_1
_geom_bond_atom_site_label_2
_geom_bond_distance
S1 C7A 1.7310(15)
S1 C2 1.7433(14)
C2 C3 1.374(2)
C2 N1 1.3853(19)
C3 C3A 1.431(2)
C3 C37 1.493(2)
C3A C7A 1.361(2)
C3A C4 1.505(2)
C4 C5 1.527(4)
C4 H4A 0.9900
C4 H4B 0.9900
C5 C6 1.525(3)
C5 H5A 0.9900
C5 H5B 0.9900
C6 C7 1.524(3)
C6 H6A 0.9900
C6 H6B 0.9900
C7 C7A 1.504(2)
C7 H7A 0.9900
C7 H7B 0.9900
C24 C25 1.528(7)
C24 H24A 0.9900
C24 H24B 0.9900
C25 C26 1.521(5)
C25 H25A 0.9900
C25 H25B 0.9900
C26 C27 1.525(6)
C26 H26A 0.9900
C26 H26B 0.9900
C27 H27A 0.9900
C27 H27B 0.9900
N1 C17 1.290(2)
C17 C11 1.447(2)
C17 H17 0.9500
C11 C16 1.409(2)
C11 C12 1.410(2)
C12 O12 1.3496(19)
C12 C13 1.395(2)
C13 C14 1.379(2)
C13 H13 0.9500
C14 C15 1.391(3)
C14 H14 0.9500
C15 C16 1.381(2)
C15 H15 0.9500
C16 H16 0.9500
O12 H12 0.8400
C37 O37 1.2203(18)
C37 C31 1.484(2)
C31 C32 1.392(2)
C31 C36 1.397(2)
C32 C33 1.388(2)
C32 H32 0.9500
C33 C34 1.386(2)
C33 H33 0.9500
C34 C35 1.390(2)
C34 H34 0.9500
C35 C36 1.380(2)
C35 H35 0.9500
C36 H36 0.9500

loop_
_geom_hbond_atom_site_label_D
_geom_hbond_atom_site_label_H
_geom_hbond_atom_site_label_A
_geom_hbond_site_symmetry_A
_geom_hbond_distance_DH
_geom_hbond_distance_HA
_geom_hbond_distance_DA
_geom_hbond_angle_DHA
_geom_hbond_publ_flag
O12 H12 N1 . 0.84 1.90 2.6400(17) 146 no
C16 H16 O37 4_566 0.95 2.49 3.4357(19) 174 no

loop_
_geom_torsion_atom_site_label_1
_geom_torsion_atom_site_label_2
_geom_torsion_atom_site_label_3
_geom_torsion_atom_site_label_4
_geom_torsion
C7A S1 C2 C3 0.53(11)
C7A S1 C2 N1 177.55(13)
N1 C2 C3 C3A -176.67(13)
S1 C2 C3 C3A 0.39(15)
N1 C2 C3 C37 1.5(2)
S1 C2 C3 C37 178.55(11)
C2 C3 C3A C7A -1.43(17)
C37 C3 C3A C7A -179.61(13)
C2 C3 C3A C4 -178.6(4)
C37 C3 C3A C4 3.2(4)
C7A C3A C4 C5 -20.2(6)
C3 C3A C4 C5 156.8(2)
C3A C4 C5 C6 49.3(5)
C4 C5 C6 C7 -61.3(4)
C5 C6 C7 C7A 38.6(4)
C3 C3A C7A C7 -177.4(3)
C4 C3A C7A C7 -0.1(5)
C3 C3A C7A S1 1.82(16)
C4 C3A C7A S1 179.1(4)
C6 C7 C7A C3A -9.0(5)
C6 C7 C7A S1 171.9(2)
C2 S1 C7A C3A -1.36(12)
C2 S1 C7A C7 177.9(3)
C24 C25 C26 C27 58.9(17)
C3 C2 N1 C17 169.02(14)
S1 C2 N1 C17 -7.6(2)
C2 N1 C17 C11 -179.59(13)
N1 C17 C11 C16 177.66(14)
N1 C17 C11 C12 -1.5(2)
C16 C11 C12 O12 178.33(14)
C17 C11 C12 O12 -2.5(2)
C16 C11 C12 C13 -1.6(2)
C17 C11 C12 C13 177.53(14)
O12 C12 C13 C14 -179.58(15)
C11 C12 C13 C14 0.4(2)
C12 C13 C14 C15 1.0(3)
C13 C14 C15 C16 -1.0(3)
C14 C15 C16 C11 -0.3(2)
C12 C11 C16 C15 1.6(2)
C17 C11 C16 C15 -177.61(14)
C2 C3 C37 O37 -124.18(16)
C3A C3 C37 O37 53.80(19)
C2 C3 C37 C31 58.68(19)
C3A C3 C37 C31 -123.34(15)
O37 C37 C31 C32 -157.83(14)
C3 C37 C31 C32 19.3(2)
O37 C37 C31 C36 18.8(2)
C3 C37 C31 C36 -164.15(13)
C36 C31 C32 C33 -1.0(2)
C37 C31 C32 C33 175.53(14)
C31 C32 C33 C34 1.3(3)
C32 C33 C34 C35 -0.4(3)
C33 C34 C35 C36 -0.8(3)
C34 C35 C36 C31 1.1(3)
C32 C31 C36 C35 -0.1(2)
C37 C31 C36 C35 -176.79(15)
